data_4004085
loop_
_publ_author_name
'Delacotte, C.'
'Pomelova, T.A.'
'Stephant, T.'
'Guizouarn, T.'
'Cordier, S.'
'Naumov, N.G.'
'Lemoine, P.'

_publ_section_title
;
 'NaGdS2: a promising sulfide for cryogenic magnetic cooling'
;
_journal_issue 4
_journal_name_full 'Chemistry of Materials'
_journal_page_first 1829
_journal_page_last 1837
_journal_paper_doi 10.1021/acs.chemmater.1c04105
_journal_volume 34
_journal_year 2022
_chemical_formula_moiety 'Gd2 S3'
_chemical_formula_structural Gd2S3
_chemical_formula_sum 'Gd2 S3'
_chemical_formula_weight 410.968
_space_group_IT_number 62
_space_group_name_Hall '-P 2ac 2n'
_space_group_name_H-M_alt 'P n m a'
_symmetry_cell_setting orthorhombic
_symmetry_space_group_name_Hall '-P 2ac 2n'
_symmetry_space_group_name_H-M 'P n m a'
_cell_angle_alpha 90.0000
_cell_angle_beta 90.0000
_cell_angle_gamma 90.0000
_cell_formula_units_Z 4
_cell_length_a 7.3424(3)
_cell_length_b 3.93196(14)
_cell_length_c 15.2841(6)
_cell_measurement_temperature 293(2)
_cell_volume 441.25(3)
_computing_structure_refinement FULLPROF
_diffrn_ambient_temperature 293(3)
_diffrn_detector 'see experimental section'
_diffrn_detector_area_resol_mean 'see experimental section'
_diffrn_detector_type 'see experimental section'
_diffrn_measurement_device_type 'see experimental section'
_diffrn_measurement_method 'see experimental section'
_diffrn_radiation_monochromator 'see experimental section'
_diffrn_radiation_type X-ray
_diffrn_source 'Laboratory diffractometer'
_diffrn_source_target Cu
_pd_meas_2theta_range_inc 0.019654
_pd_meas_2theta_range_max 100.00744
_pd_meas_2theta_range_min 5.00000
_pd_meas_number_of_points 4835
_pd_proc_2theta_range_inc 0.019654
_pd_proc_2theta_range_max 99.8910
_pd_proc_2theta_range_min 4.8836
_pd_proc_ls_prof_R_factor 6.2502
_pd_proc_ls_prof_wR_expected 6.1650
_pd_proc_ls_prof_wR_factor 7.8985
_pd_proc_wavelength 1.540560
_refine_ls_number_parameters 5
_refine_ls_number_reflns 291
_refine_ls_number_restraints 0
_refine_ls_R_I_factor 26.8009
_cod_data_source_file Gd2S3.cif
_cod_data_source_block Gd2S3
_cod_depositor_comments
;
The following automatic conversions were performed:

data item '_symmetry_cell_setting' value 'Orthorhombic' was changed
to 'orthorhombic' in accordance with the built-in table derived from
the CIF Core dictionary named 'cif_core.dic' version 2.4.5 last
updated on 2014-11-21.

Automatic conversion script
Id: cif_fix_values 8738 2021-04-28 16:35:53Z antanas 
;
_cod_database_code 4004085
_pd_proc_ls_prof_cr_factor 47.5450
_pd_proc_ls_prof_cwr_factor 35.6557
_pd_proc_ls_prof_cwr_expected 27.8306
_pd_proc_ls_prof_chi2 1.6414
_pd_proc_ls_prof_echi2 1.6795

loop_
_symmetry_equiv_pos_as_xyz
x,y,z
-x+1/2,-y,z+1/2
x+1/2,-y+1/2,-z+1/2
-x,y+1/2,-z
-x,-y,-z
x+1/2,y,-z+1/2
-x+1/2,y+1/2,z+1/2
x,-y+1/2,z

loop_
_atom_site_label
_atom_site_fract_x
_atom_site_fract_y
_atom_site_fract_z
_atom_site_U_iso_or_equiv
_atom_site_occupancy
_atom_site_adp_type
_atom_site_type_symbol
Gd1 0.14033 0.25000 0.79564 0.00380 1.00000 Uiso Gd
Gd2 0.26514 0.25000 0.04291 0.00380 1.00000 Uiso Gd
S1 0.01469 0.25000 0.60691 0.00380 1.00000 Uiso S
S2 0.15364 0.25000 0.21803 0.00380 1.00000 Uiso S
S3 0.36490 0.25000 0.43494 0.00380 1.00000 Uiso S
